data_1548228
loop_
_publ_author_name
'Zhi-Wei Jiao'
'Yong-Qiang Tu'
'Qing Zhang'
'Wen-Xing Liu'
'Shu-Yu Zhang'
'Shao-Hua Wang'
'Fu-Min Zhang'
'Sen Jiang'

_publ_section_title
;
 Tandem C-H oxidation/cyclization/rearrangement and its application to
 asymmetric syntheses of (-)-brussonol and (-)-przewalskine E
;
_journal_name_full 'Nature Communications'
_journal_page_first 7332
_journal_paper_doi 10.1038/ncomms8332
_journal_volume 6
_journal_year 2015
_chemical_absolute_configuration unk
_chemical_formula_moiety 'C14 H18 O2'
_chemical_formula_sum 'C14 H18 O2'
_chemical_formula_weight 218.28
_space_group_crystal_system orthorhombic
_space_group_IT_number 19
_space_group_name_Hall 'P 2ac 2ab'
_space_group_name_H-M_alt 'P 21 21 21'
_symmetry_space_group_name_Hall 'P 2ac 2ab'
_symmetry_space_group_name_H-M 'P 21 21 21'
_atom_sites_solution_hydrogens geom
_atom_sites_solution_primary iterative
_atom_sites_solution_secondary difmap
_cell_angle_alpha 90.00
_cell_angle_beta 90.00
_cell_angle_gamma 90.00
_cell_formula_units_Z 16
_cell_length_a 15.2428(11)
_cell_length_b 15.4175(16)
_cell_length_c 21.1538(12)
_cell_measurement_reflns_used 2668
_cell_measurement_temperature 298.06(14)
_cell_measurement_theta_max 22.6390
_cell_measurement_theta_min 3.5420
_cell_volume 4971.3(7)
_computing_cell_refinement
;
CrysAlisPro, Agilent Technologies,
Version 1.171.36.28 (release 01-02-2013 CrysAlis171 .NET)
(compiled Feb  1 2013,16:14:44)
;
_computing_data_collection
;
CrysAlisPro, Agilent Technologies,
Version 1.171.36.28 (release 01-02-2013 CrysAlis171 .NET)
(compiled Feb  1 2013,16:14:44)
;
_computing_data_reduction
;
CrysAlisPro, Agilent Technologies,
Version 1.171.36.28 (release 01-02-2013 CrysAlis171 .NET)
(compiled Feb  1 2013,16:14:44)
;
_computing_molecular_graphics
;
O. V. Dolomanov, L. J. Bourhis, R. J. Gildea, J. A. K. Howard and H. Puschmann,
OLEX2: a complete structure solution, refinement and analysis program.
J. Appl. Cryst. (2009). 42, 339-341.
;
_computing_publication_material
;
O. V. Dolomanov, L. J. Bourhis, R. J. Gildea, J. A. K. Howard and H. Puschmann,
OLEX2: a complete structure solution, refinement and analysis program.
J. Appl. Cryst. (2009). 42, 339-341.
;
_computing_structure_refinement
;
SHELXL, G.M. Sheldrick, Acta Cryst.
(2008). A64, 112-122
;
_computing_structure_solution 'SUPERFLIP, J. Appl. Cryst. (2007) 40, 786-790'
_diffrn_ambient_temperature 298.06(14)
_diffrn_detector_area_resol_mean 16.0733
_diffrn_measured_fraction_theta_full 0.9960
_diffrn_measured_fraction_theta_max 0.9045
_diffrn_measurement_details
;
#__ type_ start__ end____ width___ exp.time_
  1 omega -103.00  -77.50   1.5000    6.0000
omega____ theta____ kappa____ phi______ frames
    -      -19.2137  178.0000  -90.0000 17

#__ type_ start__ end____ width___ exp.time_
  2 omega  -90.00  -55.50   1.5000    6.0000
omega____ theta____ kappa____ phi______ frames
    -      -19.2137  178.0000   90.0000 23

#__ type_ start__ end____ width___ exp.time_
  3 omega   51.00   78.00   1.5000    6.0000
omega____ theta____ kappa____ phi______ frames
    -       22.6512   57.0000  -90.0000 18

#__ type_ start__ end____ width___ exp.time_
  4 omega  -36.00   88.50   1.5000    6.0000
omega____ theta____ kappa____ phi______ frames
    -       22.6512    0.0000 -180.0000 83
;
_diffrn_measurement_device_type 'SuperNova, Dual, Cu at zero, Eos'
_diffrn_measurement_method '\w scans'
_diffrn_orient_matrix_UB_11 -0.0109414000
_diffrn_orient_matrix_UB_12 -0.0403114000
_diffrn_orient_matrix_UB_13 -0.0140595000
_diffrn_orient_matrix_UB_21 0.0420792000
_diffrn_orient_matrix_UB_22 -0.0017532000
_diffrn_orient_matrix_UB_23 -0.0143284000
_diffrn_orient_matrix_UB_31 0.0167027000
_diffrn_orient_matrix_UB_32 -0.0220515000
_diffrn_orient_matrix_UB_33 0.0268871000
_diffrn_radiation_monochromator mirror
_diffrn_radiation_type 'Mo K\a'
_diffrn_radiation_wavelength 0.7107
_diffrn_reflns_av_R_equivalents 0.0894
_diffrn_reflns_av_unetI/netI 0.1303
_diffrn_reflns_limit_h_max 16
_diffrn_reflns_limit_h_min -18
_diffrn_reflns_limit_k_max 18
_diffrn_reflns_limit_k_min -17
_diffrn_reflns_limit_l_max 26
_diffrn_reflns_limit_l_min -22
_diffrn_reflns_number 16709
_diffrn_reflns_theta_full 25.50
_diffrn_reflns_theta_max 26.02
_diffrn_reflns_theta_min 3.13
_diffrn_source 'SuperNova (Mo) X-ray Source'
_exptl_absorpt_coefficient_mu 0.076
_exptl_absorpt_correction_T_max 1.00000
_exptl_absorpt_correction_T_min 0.38609
_exptl_absorpt_correction_type multi-scan
_exptl_absorpt_process_details
;
CrysAlisPro, Agilent Technologies,
Version 1.171.36.28 (release 01-02-2013 CrysAlis171 .NET)
(compiled Feb  1 2013,16:14:44)
Empirical absorption correction using spherical harmonics,
 implemented in SCALE3 ABSPACK scaling algorithm.
;
_exptl_crystal_colour 'clear light colourless'
_exptl_crystal_density_diffrn 1.167
_exptl_crystal_density_method 'not measured'
_exptl_crystal_description block
_exptl_crystal_F_000 1888
_exptl_crystal_size_max 0.41
_exptl_crystal_size_mid 0.32
_exptl_crystal_size_min 0.29
_refine_diff_density_max 0.179
_refine_diff_density_min -0.228
_refine_diff_density_rms 0.042
_refine_ls_abs_structure_details 'Flack H D (1983), Acta Cryst. A39, 876-881'
_refine_ls_abs_structure_Flack -0.4(15)
_refine_ls_extinction_method none
_refine_ls_goodness_of_fit_ref 0.937
_refine_ls_hydrogen_treatment mixed
_refine_ls_matrix_type full
_refine_ls_number_parameters 589
_refine_ls_number_reflns 8154
_refine_ls_number_restraints 0
_refine_ls_restrained_S_all 0.937
_refine_ls_R_factor_all 0.1499
_refine_ls_R_factor_gt 0.0655
_refine_ls_shift/su_max 0.000
_refine_ls_shift/su_mean 0.000
_refine_ls_structure_factor_coef Fsqd
_refine_ls_weighting_details 'calc w=1/[\s^2^(Fo^2^)+(0.0358P)^2^+0.0000P] where P=(Fo^2^+2Fc^2^)/3'
_refine_ls_weighting_scheme calc
_refine_ls_wR_factor_gt 0.1260
_refine_ls_wR_factor_ref 0.1695
_reflns_number_gt 3626
_reflns_number_total 8154
_reflns_threshold_expression >2sigma(I)
_cod_data_source_file ncomms8332-s5.cif
_cod_data_source_block jiaozhw0504
_cod_database_code 1548228
_reflns_odcompleteness_completeness 99.60
_reflns_odcompleteness_iscentric 1
_reflns_odcompleteness_theta 26.32
_olex2_refinement_description
;
1. Fixed Uiso
 At 1.2 times of:
  All C(H) groups, All C(H,H) groups
 At 1.5 times of:
  All C(H,H,H) groups, All O(H) groups
2.a Ternary CH refined with riding coordinates:
 C9(H9), C23(H23), C37(H37), C51(H51)
2.b Secondary CH2 refined with riding coordinates:
 C1(H1A,H1B), C8(H8A,H8B), C15(H15A,H15B), C22(H22A,H22B), C29(H29A,H29B),
 C36(H36A,H36B), C43(H43A,H43B), C50(H50A,H50B)
2.c Aromatic/amide H refined with riding coordinates:
 C3(H3), C4(H4), C5(H5), C6(H6), C17(H17), C18(H18), C19(H19), C20(H20),
 C31(H31), C32(H32), C33(H33), C35(H35), C45(H45), C46(H46), C47(H47), C48(H48)
2.d X=CH2 refined with riding coordinates:
 C13(H13A,H13B), C26(H26A,H26B), C40(H40A,H40B), C54(H54A,H54B)
2.e Idealised Me refined as rotating group:
 C12(H12A,H12B,H12C), C14(H14A,H14B,H14C), C27(H27A,H27B,H27C), C28(H28A,H28B,
 H28C), C41(H41A,H41B,H41C), C42(H42A,H42B,H42C), C55(H55A,H55B,H55C), C56(H56A,
 H56B,H56C)
2.f Idealised tetrahedral OH refined as rotating group:
 O2(H2), O4(H4A), O6(H6A), O8(H8)
;

loop_
_space_group_symop_id
_space_group_symop_operation_xyz
1 'x, y, z'
2 '-x+1/2, -y, z+1/2'
3 'x+1/2, -y+1/2, -z'
4 '-x, y+1/2, -z+1/2'

loop_
_atom_site_label
_atom_site_type_symbol
_atom_site_fract_x
_atom_site_fract_y
_atom_site_fract_z
_atom_site_U_iso_or_equiv
_atom_site_adp_type
_atom_site_occupancy
_atom_site_symmetry_multiplicity
_atom_site_calc_flag
_atom_site_refinement_flags
_atom_site_disorder_assembly
_atom_site_disorder_group
O1 O -0.51197(18) -0.3437(2) -0.26623(14) 0.0462(9) Uani 1 1 d . . .
O2 O -0.37311(17) -0.4276(2) -0.34835(18) 0.0548(9) Uani 1 1 d . . .
H2 H -0.3709 -0.3745 -0.3479 0.082 Uiso 1 1 calc R . .
O3 O -0.78867(17) -0.6259(2) -0.23409(14) 0.0471(9) Uani 1 1 d . . .
O4 O -0.70194(17) -0.7560(2) -0.14971(17) 0.0531(9) Uani 1 1 d . . .
H4A H -0.7555 -0.7594 -0.1523 0.080 Uiso 1 1 calc R . .
O5 O -0.20916(16) -0.3611(2) -0.75627(14) 0.0465(9) Uani 1 1 d . . .
O6 O -0.30070(18) -0.4922(2) -0.83792(18) 0.0595(10) Uani 1 1 d . . .
H6A H -0.2471 -0.4961 -0.8400 0.089 Uiso 1 1 calc R . .
O7 O -0.51191(19) -0.5770(2) -0.76734(15) 0.0509(9) Uani 1 1 d . . .
O8 O -0.37510(17) -0.6624(2) -0.84857(19) 0.0592(10) Uani 1 1 d . . .
H8 H -0.3706 -0.6109 -0.8395 0.089 Uiso 1 1 calc R . .
C1 C -0.5605(3) -0.3262(4) -0.2101(2) 0.0484(14) Uani 1 1 d . . .
H1A H -0.6185 -0.3514 -0.2141 0.058 Uiso 1 1 calc R . .
H1B H -0.5675 -0.2640 -0.2057 0.058 Uiso 1 1 calc R . .
C2 C -0.5180(3) -0.3611(3) -0.1517(2) 0.0421(12) Uani 1 1 d . . .
C3 C -0.5445(3) -0.3322(4) -0.0927(2) 0.0554(16) Uani 1 1 d . . .
H3 H -0.5892 -0.2912 -0.0899 0.066 Uiso 1 1 calc R . .
C4 C -0.5063(3) -0.3627(4) -0.0381(2) 0.0606(16) Uani 1 1 d . . .
H4 H -0.5246 -0.3424 0.0011 0.073 Uiso 1 1 calc R . .
C5 C -0.4406(3) -0.4237(4) -0.0424(2) 0.0616(16) Uani 1 1 d . . .
H5 H -0.4138 -0.4442 -0.0058 0.074 Uiso 1 1 calc R . .
C6 C -0.4146(3) -0.4545(4) -0.1006(2) 0.0627(17) Uani 1 1 d . . .
H6 H -0.3712 -0.4968 -0.1031 0.075 Uiso 1 1 calc R . .
C7 C -0.4527(3) -0.4229(3) -0.1559(2) 0.0473(13) Uani 1 1 d . . .
C8 C -0.4254(3) -0.4572(4) -0.2200(2) 0.0535(14) Uani 1 1 d . . .
H8A H -0.3688 -0.4330 -0.2313 0.064 Uiso 1 1 calc R . .
H8B H -0.4193 -0.5198 -0.2178 0.064 Uiso 1 1 calc R . .
C9 C -0.4916(3) -0.4342(3) -0.2706(2) 0.0435(12) Uani 1 1 d . . .
H9 H -0.5455 -0.4668 -0.2619 0.052 Uiso 1 1 calc R . .
C10 C -0.4628(3) -0.4553(4) -0.3392(2) 0.0477(13) Uani 1 1 d . . .
C11 C -0.5228(3) -0.4117(4) -0.3862(2) 0.0525(14) Uani 1 1 d . . .
C12 C -0.6205(3) -0.4303(4) -0.3778(3) 0.0770(19) Uani 1 1 d . . .
H12A H -0.6393 -0.4099 -0.3371 0.116 Uiso 1 1 calc R . .
H12B H -0.6306 -0.4916 -0.3808 0.116 Uiso 1 1 calc R . .
H12C H -0.6531 -0.4010 -0.4103 0.116 Uiso 1 1 calc R . .
C13 C -0.4943(3) -0.3670(4) -0.4342(3) 0.0697(18) Uani 1 1 d . . .
H13A H -0.4343 -0.3607 -0.4407 0.084 Uiso 1 1 calc R . .
H13B H -0.5339 -0.3413 -0.4619 0.084 Uiso 1 1 calc R . .
C14 C -0.4610(3) -0.5528(3) -0.3486(3) 0.0596(15) Uani 1 1 d . . .
H14A H -0.4223 -0.5786 -0.3181 0.089 Uiso 1 1 calc R . .
H14B H -0.4405 -0.5658 -0.3904 0.089 Uiso 1 1 calc R . .
H14C H -0.5190 -0.5759 -0.3432 0.089 Uiso 1 1 calc R . .
C15 C -0.8086(3) -0.5813(4) -0.2907(2) 0.0554(15) Uani 1 1 d . . .
H15A H -0.7873 -0.5222 -0.2872 0.066 Uiso 1 1 calc R . .
H15B H -0.8718 -0.5787 -0.2955 0.066 Uiso 1 1 calc R . .
C16 C -0.7704(2) -0.6211(3) -0.3484(2) 0.0440(12) Uani 1 1 d . . .
C17 C -0.8001(3) -0.5970(4) -0.4086(2) 0.0607(16) Uani 1 1 d . . .
H17 H -0.8453 -0.5568 -0.4124 0.073 Uiso 1 1 calc R . .
C18 C -0.7633(3) -0.6319(4) -0.4621(3) 0.0679(18) Uani 1 1 d . . .
H18 H -0.7838 -0.6157 -0.5019 0.082 Uiso 1 1 calc R . .
C19 C -0.6959(4) -0.6909(5) -0.4566(3) 0.0713(19) Uani 1 1 d . . .
H19 H -0.6704 -0.7143 -0.4927 0.086 Uiso 1 1 calc R . .
C20 C -0.6663(3) -0.7155(4) -0.3981(2) 0.070(2) Uani 1 1 d . . .
H20 H -0.6216 -0.7564 -0.3949 0.084 Uiso 1 1 calc R . .
C21 C -0.7024(3) -0.6798(4) -0.3431(2) 0.0483(13) Uani 1 1 d . . .
C22 C -0.6692(3) -0.7076(4) -0.2790(2) 0.0561(16) Uani 1 1 d . . .
H22A H -0.6058 -0.7125 -0.2799 0.067 Uiso 1 1 calc R . .
H22B H -0.6934 -0.7639 -0.2682 0.067 Uiso 1 1 calc R . .
C23 C -0.6963(3) -0.6412(4) -0.2298(2) 0.0456(13) Uani 1 1 d . . .
H23 H -0.6655 -0.5867 -0.2386 0.055 Uiso 1 1 calc R . .
C24 C -0.6755(3) -0.6691(4) -0.1609(2) 0.0455(13) Uani 1 1 d . . .
C25 C -0.7178(3) -0.6064(4) -0.1141(2) 0.0543(15) Uani 1 1 d . . .
C26 C -0.7589(3) -0.6345(5) -0.0624(3) 0.089(2) Uani 1 1 d . . .
H26A H -0.7796 -0.5950 -0.0327 0.107 Uiso 1 1 calc R . .
H26B H -0.7669 -0.6937 -0.0560 0.107 Uiso 1 1 calc R . .
C27 C -0.7052(3) -0.5117(4) -0.1241(3) 0.0785(19) Uani 1 1 d . . .
H27A H -0.7256 -0.4961 -0.1655 0.118 Uiso 1 1 calc R . .
H27B H -0.6441 -0.4977 -0.1203 0.118 Uiso 1 1 calc R . .
H27C H -0.7379 -0.4800 -0.0929 0.118 Uiso 1 1 calc R . .
C28 C -0.5750(2) -0.6685(4) -0.1508(2) 0.0581(15) Uani 1 1 d . . .
H28A H -0.5481 -0.7091 -0.1793 0.087 Uiso 1 1 calc R . .
H28B H -0.5620 -0.6847 -0.1080 0.087 Uiso 1 1 calc R . .
H28C H -0.5526 -0.6114 -0.1589 0.087 Uiso 1 1 calc R . .
C29 C -0.1863(3) -0.3137(4) -0.7002(2) 0.0550(15) Uani 1 1 d . . .
H29A H -0.2074 -0.2546 -0.7042 0.066 Uiso 1 1 calc R . .
H29B H -0.1229 -0.3115 -0.6966 0.066 Uiso 1 1 calc R . .
C30 C -0.2237(3) -0.3532(4) -0.6408(2) 0.0462(13) Uani 1 1 d . . .
C31 C -0.1906(3) -0.3268(4) -0.5819(2) 0.0627(16) Uani 1 1 d . . .
H31 H -0.1455 -0.2863 -0.5797 0.075 Uiso 1 1 calc R . .
C32 C -0.2258(4) -0.3617(5) -0.5272(3) 0.077(2) Uani 1 1 d . . .
H32 H -0.2034 -0.3458 -0.4879 0.092 Uiso 1 1 calc R . .
C33 C -0.2933(4) -0.4195(5) -0.5308(3) 0.077(2) Uani 1 1 d . . .
H33 H -0.3180 -0.4412 -0.4939 0.093 Uiso 1 1 calc R . .
C34 C -0.2910(3) -0.4116(4) -0.6442(2) 0.0478(13) Uani 1 1 d . . .
C35 C -0.3256(3) -0.4465(4) -0.5886(3) 0.0643(17) Uani 1 1 d . . .
H35 H -0.3702 -0.4877 -0.5905 0.077 Uiso 1 1 calc R . .
C36 C -0.3260(3) -0.4395(4) -0.7073(2) 0.0575(16) Uani 1 1 d . . .
H36A H -0.3893 -0.4443 -0.7050 0.069 Uiso 1 1 calc R . .
H36B H -0.3025 -0.4961 -0.7178 0.069 Uiso 1 1 calc R . .
C37 C -0.3016(3) -0.3758(3) -0.7584(2) 0.0439(13) Uani 1 1 d . . .
H37 H -0.3312 -0.3208 -0.7494 0.053 Uiso 1 1 calc R . .
C38 C -0.3248(3) -0.4031(4) -0.8265(2) 0.0442(13) Uani 1 1 d . . .
C39 C -0.2842(3) -0.3422(4) -0.8747(2) 0.0488(14) Uani 1 1 d . . .
C40 C -0.2449(3) -0.3726(4) -0.9262(2) 0.0700(18) Uani 1 1 d . . .
H40A H -0.2235 -0.3343 -0.9565 0.084 Uiso 1 1 calc R . .
H40B H -0.2388 -0.4321 -0.9320 0.084 Uiso 1 1 calc R . .
C41 C -0.2948(3) -0.2466(4) -0.8645(2) 0.0696(17) Uani 1 1 d . . .
H41A H -0.2733 -0.2315 -0.8233 0.104 Uiso 1 1 calc R . .
H41B H -0.3557 -0.2315 -0.8677 0.104 Uiso 1 1 calc R . .
H41C H -0.2620 -0.2157 -0.8961 0.104 Uiso 1 1 calc R . .
C42 C -0.4257(2) -0.4013(3) -0.8352(2) 0.0566(15) Uani 1 1 d . . .
H42A H -0.4521 -0.4443 -0.8085 0.085 Uiso 1 1 calc R . .
H42B H -0.4399 -0.4134 -0.8785 0.085 Uiso 1 1 calc R . .
H42C H -0.4477 -0.3450 -0.8241 0.085 Uiso 1 1 calc R . .
C43 C -0.5596(3) -0.5550(4) -0.7128(2) 0.0582(15) Uani 1 1 d . . .
H43A H -0.6190 -0.5769 -0.7170 0.070 Uiso 1 1 calc R . .
H43B H -0.5629 -0.4923 -0.7097 0.070 Uiso 1 1 calc R . .
C44 C -0.5197(3) -0.5905(4) -0.6525(2) 0.0490(14) Uani 1 1 d . . .
C45 C -0.5461(3) -0.5584(4) -0.5944(3) 0.0651(18) Uani 1 1 d . . .
H45 H -0.5879 -0.5145 -0.5926 0.078 Uiso 1 1 calc R . .
C46 C -0.5106(4) -0.5913(4) -0.5386(3) 0.0706(18) Uani 1 1 d . . .
H46 H -0.5296 -0.5706 -0.4996 0.085 Uiso 1 1 calc R . .
C47 C -0.4480(4) -0.6539(5) -0.5419(3) 0.076(2) Uani 1 1 d . . .
H47 H -0.4226 -0.6745 -0.5049 0.091 Uiso 1 1 calc R . .
C48 C -0.4216(4) -0.6871(4) -0.5989(3) 0.0719(18) Uani 1 1 d . . .
H48 H -0.3800 -0.7312 -0.5999 0.086 Uiso 1 1 calc R . .
C49 C -0.4561(3) -0.6555(4) -0.6557(3) 0.0510(14) Uani 1 1 d . . .
C50 C -0.4278(3) -0.6891(4) -0.7189(2) 0.0596(16) Uani 1 1 d . . .
H50A H -0.4203 -0.7515 -0.7165 0.071 Uiso 1 1 calc R . .
H50B H -0.3715 -0.6638 -0.7298 0.071 Uiso 1 1 calc R . .
C51 C -0.4936(3) -0.6680(4) -0.7707(2) 0.0497(13) Uani 1 1 d . . .
H51 H -0.5480 -0.6996 -0.7617 0.060 Uiso 1 1 calc R . .
C52 C -0.4646(3) -0.6902(4) -0.8386(2) 0.0522(14) Uani 1 1 d . . .
C53 C -0.5255(3) -0.6482(4) -0.8874(3) 0.0579(15) Uani 1 1 d . . .
C54 C -0.4972(4) -0.6040(4) -0.9351(3) 0.081(2) Uani 1 1 d . . .
H54A H -0.5366 -0.5827 -0.9649 0.097 Uiso 1 1 calc R . .
H54B H -0.4374 -0.5936 -0.9397 0.097 Uiso 1 1 calc R . .
C55 C -0.6218(3) -0.6659(5) -0.8790(3) 0.084(2) Uani 1 1 d . . .
H55A H -0.6405 -0.6446 -0.8386 0.125 Uiso 1 1 calc R . .
H55B H -0.6321 -0.7273 -0.8813 0.125 Uiso 1 1 calc R . .
H55C H -0.6542 -0.6372 -0.9118 0.125 Uiso 1 1 calc R . .
C56 C -0.4632(3) -0.7883(4) -0.8482(3) 0.0656(16) Uani 1 1 d . . .
H56A H -0.4245 -0.8143 -0.8178 0.098 Uiso 1 1 calc R . .
H56B H -0.4430 -0.8013 -0.8901 0.098 Uiso 1 1 calc R . .
H56C H -0.5213 -0.8111 -0.8426 0.098 Uiso 1 1 calc R . .

loop_
_atom_site_aniso_label
_atom_site_aniso_U_11
_atom_site_aniso_U_22
_atom_site_aniso_U_33
_atom_site_aniso_U_23
_atom_site_aniso_U_13
_atom_site_aniso_U_12
O1 0.0488(19) 0.041(3) 0.048(2) 0.0000(17) 0.0036(15) 0.0064(15)
O2 0.0404(18) 0.058(3) 0.067(2) -0.004(2) 0.0058(15) -0.0021(15)
O3 0.0390(17) 0.054(3) 0.0485(19) 0.0052(17) 0.0030(13) 0.0008(15)
O4 0.0470(18) 0.044(3) 0.068(2) 0.0061(19) -0.0026(17) -0.0020(15)
O5 0.0287(16) 0.057(3) 0.054(2) -0.0028(18) 0.0032(13) -0.0044(15)
O6 0.0421(19) 0.049(3) 0.088(3) -0.011(2) -0.0007(18) 0.0019(15)
O7 0.0457(19) 0.051(3) 0.056(2) 0.0058(18) 0.0042(15) 0.0067(16)
O8 0.0394(18) 0.056(3) 0.082(3) -0.008(2) 0.0094(16) -0.0068(16)
C1 0.044(3) 0.052(4) 0.049(3) -0.005(3) 0.006(2) 0.011(2)
C2 0.040(3) 0.033(4) 0.053(3) 0.002(3) 0.000(2) -0.0028(19)
C3 0.045(3) 0.066(5) 0.055(3) 0.000(3) 0.008(2) 0.003(3)
C4 0.055(3) 0.068(5) 0.058(4) -0.001(3) 0.006(3) 0.002(3)
C5 0.082(4) 0.055(5) 0.048(3) 0.010(3) -0.010(3) 0.000(3)
C6 0.066(3) 0.058(5) 0.065(4) 0.011(3) -0.002(3) 0.024(3)
C7 0.049(3) 0.042(4) 0.051(3) -0.001(3) -0.005(2) 0.003(2)
C8 0.060(3) 0.047(4) 0.054(3) -0.004(3) -0.009(2) 0.020(3)
C9 0.044(3) 0.038(4) 0.048(3) 0.003(2) 0.004(2) -0.004(2)
C10 0.040(3) 0.051(4) 0.053(3) -0.003(3) -0.005(2) -0.006(2)
C11 0.057(3) 0.053(5) 0.047(3) -0.012(3) -0.003(2) 0.007(3)
C12 0.051(3) 0.091(6) 0.090(4) -0.001(4) -0.019(3) -0.007(3)
C13 0.071(3) 0.080(6) 0.058(4) 0.000(3) 0.003(3) 0.013(3)
C14 0.059(3) 0.049(5) 0.070(4) -0.013(3) 0.001(3) 0.002(2)
C15 0.046(3) 0.060(5) 0.060(3) -0.011(3) 0.004(2) 0.013(2)
C16 0.038(3) 0.043(4) 0.051(3) -0.003(3) 0.007(2) -0.002(2)
C17 0.057(3) 0.065(5) 0.060(4) 0.010(3) -0.005(3) 0.001(3)
C18 0.069(4) 0.081(6) 0.054(4) 0.006(3) -0.005(3) -0.017(3)
C19 0.070(4) 0.088(6) 0.055(4) -0.019(3) 0.011(3) -0.007(3)
C20 0.043(3) 0.100(6) 0.068(4) -0.018(4) -0.002(3) 0.013(3)
C21 0.046(3) 0.057(4) 0.042(3) -0.010(3) 0.004(2) 0.003(2)
C22 0.064(3) 0.057(5) 0.047(3) -0.004(3) 0.008(2) 0.023(3)
C23 0.038(3) 0.052(4) 0.047(3) 0.004(2) 0.003(2) -0.004(2)
C24 0.046(3) 0.043(4) 0.048(3) -0.002(3) 0.001(2) -0.001(2)
C25 0.048(3) 0.059(5) 0.056(3) -0.008(3) 0.000(2) -0.003(3)
C26 0.107(5) 0.087(7) 0.073(4) -0.017(4) 0.026(4) -0.003(4)
C27 0.092(4) 0.053(6) 0.091(5) -0.016(4) 0.014(3) -0.010(3)
C28 0.039(2) 0.067(5) 0.068(3) -0.007(3) -0.004(2) -0.006(2)
C29 0.043(3) 0.059(5) 0.063(3) 0.001(3) -0.004(2) -0.014(2)
C30 0.043(3) 0.051(4) 0.044(3) 0.004(3) 0.002(2) 0.006(2)
C31 0.075(4) 0.047(5) 0.066(4) -0.012(3) -0.009(3) 0.007(3)
C32 0.092(5) 0.087(6) 0.051(4) 0.004(3) -0.003(3) 0.027(4)
C33 0.074(4) 0.090(7) 0.068(4) 0.014(4) 0.009(3) 0.018(4)
C34 0.041(3) 0.049(4) 0.053(3) 0.008(3) 0.005(2) 0.006(2)
C35 0.058(3) 0.062(5) 0.073(4) 0.019(3) 0.007(3) 0.000(3)
C36 0.045(3) 0.056(5) 0.071(4) 0.010(3) 0.004(2) -0.010(2)
C37 0.034(2) 0.041(4) 0.056(3) -0.002(3) 0.005(2) 0.003(2)
C38 0.035(2) 0.041(4) 0.057(3) -0.004(3) -0.003(2) -0.005(2)
C39 0.038(3) 0.053(5) 0.055(3) 0.004(3) 0.001(2) -0.003(2)
C40 0.067(3) 0.078(6) 0.065(4) 0.006(3) 0.009(3) 0.009(3)
C41 0.079(4) 0.067(6) 0.063(4) 0.007(3) 0.006(3) -0.006(3)
C42 0.038(3) 0.058(4) 0.074(4) -0.003(3) -0.004(2) -0.004(2)
C43 0.049(3) 0.057(5) 0.068(4) 0.000(3) 0.005(2) 0.012(3)
C44 0.040(3) 0.058(4) 0.049(3) 0.005(3) 0.000(2) -0.004(2)
C45 0.050(3) 0.076(5) 0.069(4) 0.002(3) 0.007(3) -0.007(3)
C46 0.071(4) 0.082(6) 0.059(4) 0.018(3) -0.003(3) -0.012(4)
C47 0.085(5) 0.083(7) 0.060(4) 0.023(4) -0.017(3) -0.010(4)
C48 0.067(4) 0.062(5) 0.086(5) 0.020(4) -0.021(3) -0.001(3)
C49 0.046(3) 0.045(4) 0.062(3) 0.017(3) -0.012(2) -0.003(2)
C50 0.053(3) 0.054(5) 0.071(4) 0.005(3) -0.011(3) 0.014(3)
C51 0.042(3) 0.038(4) 0.070(4) 0.006(3) 0.004(2) 0.003(2)
C52 0.031(2) 0.059(4) 0.066(4) -0.006(3) 0.005(2) -0.009(2)
C53 0.048(3) 0.060(5) 0.066(4) 0.001(3) -0.004(2) -0.008(3)
C54 0.081(4) 0.080(6) 0.081(5) 0.016(4) 0.010(3) 0.007(4)
C55 0.051(3) 0.104(6) 0.095(5) 0.016(4) -0.017(3) -0.008(3)
C56 0.064(3) 0.045(5) 0.088(4) 0.001(4) -0.003(3) -0.005(3)

loop_
_atom_type_symbol
_atom_type_description
_atom_type_scat_dispersion_real
_atom_type_scat_dispersion_imag
_atom_type_scat_source
C C 0.0033 0.0016 'International Tables Vol C Tables 4.2.6.8 and 6.1.1.4'
H H 0.0000 0.0000 'International Tables Vol C Tables 4.2.6.8 and 6.1.1.4'
O O 0.0106 0.0060 'International Tables Vol C Tables 4.2.6.8 and 6.1.1.4'

loop_
_geom_angle_atom_site_label_1
_geom_angle_atom_site_label_2
_geom_angle_atom_site_label_3
_geom_angle
_geom_angle_site_symmetry_1
_geom_angle_site_symmetry_3
C1 O1 C9 110.5(4) . .
C10 O2 H2 109.5 . .
C15 O3 C23 110.2(3) . .
C24 O4 H4A 109.5 . .
C37 O5 C29 110.3(3) . .
C38 O6 H6A 109.5 . .
C43 O7 C51 112.2(4) . .
C52 O8 H8 109.5 . .
O1 C1 H1A 108.9 . .
O1 C1 H1B 108.9 . .
O1 C1 C2 113.3(4) . .
H1A C1 H1B 107.7 . .
C2 C1 H1A 108.9 . .
C2 C1 H1B 108.9 . .
C3 C2 C1 120.2(4) . .
C7 C2 C1 120.5(4) . .
C7 C2 C3 119.3(5) . .
C2 C3 H3 119.3 . .
C4 C3 C2 121.5(5) . .
C4 C3 H3 119.3 . .
C3 C4 H4 120.4 . .
C5 C4 C3 119.1(5) . .
C5 C4 H4 120.4 . .
C4 C5 H5 119.9 . .
C4 C5 C6 120.2(5) . .
C6 C5 H5 119.9 . .
C5 C6 H6 119.7 . .
C5 C6 C7 120.6(5) . .
C7 C6 H6 119.7 . .
C2 C7 C6 119.2(5) . .
C2 C7 C8 119.8(4) . .
C6 C7 C8 121.0(4) . .
C7 C8 H8A 109.3 . .
C7 C8 H8B 109.3 . .
H8A C8 H8B 108.0 . .
C9 C8 C7 111.6(4) . .
C9 C8 H8A 109.3 . .
C9 C8 H8B 109.3 . .
O1 C9 C8 109.1(4) . .
O1 C9 H9 107.8 . .
O1 C9 C10 109.0(4) . .
C8 C9 H9 107.8 . .
C8 C9 C10 115.1(4) . .
C10 C9 H9 107.8 . .
O2 C10 C9 109.3(4) . .
O2 C10 C11 110.6(4) . .
O2 C10 C14 104.9(4) . .
C11 C10 C9 110.6(4) . .
C11 C10 C14 111.5(4) . .
C14 C10 C9 109.7(4) . .
C10 C11 C12 115.5(5) . .
C13 C11 C10 123.2(5) . .
C13 C11 C12 121.0(5) . .
C11 C12 H12A 109.5 . .
C11 C12 H12B 109.5 . .
C11 C12 H12C 109.5 . .
H12A C12 H12B 109.5 . .
H12A C12 H12C 109.5 . .
H12B C12 H12C 109.5 . .
C11 C13 H13A 120.0 . .
C11 C13 H13B 120.0 . .
H13A C13 H13B 120.0 . .
C10 C14 H14A 109.5 . .
C10 C14 H14B 109.5 . .
C10 C14 H14C 109.5 . .
H14A C14 H14B 109.5 . .
H14A C14 H14C 109.5 . .
H14B C14 H14C 109.5 . .
O3 C15 H15A 108.7 . .
O3 C15 H15B 108.7 . .
O3 C15 C16 114.3(4) . .
H15A C15 H15B 107.6 . .
C16 C15 H15A 108.7 . .
C16 C15 H15B 108.7 . .
C17 C16 C15 120.7(4) . .
C21 C16 C15 119.9(4) . .
C21 C16 C17 119.4(4) . .
C16 C17 H17 119.6 . .
C18 C17 C16 120.8(5) . .
C18 C17 H17 119.6 . .
C17 C18 H18 120.2 . .
C17 C18 C19 119.6(5) . .
C19 C18 H18 120.2 . .
C18 C19 H19 119.8 . .
C20 C19 C18 120.4(5) . .
C20 C19 H19 119.8 . .
C19 C20 H20 119.6 . .
C19 C20 C21 120.8(5) . .
C21 C20 H20 119.6 . .
C16 C21 C20 119.1(5) . .
C16 C21 C22 120.7(4) . .
C20 C21 C22 120.2(4) . .
C21 C22 H22A 109.8 . .
C21 C22 H22B 109.8 . .
C21 C22 C23 109.5(4) . .
H22A C22 H22B 108.2 . .
C23 C22 H22A 109.8 . .
C23 C22 H22B 109.8 . .
O3 C23 C22 109.6(4) . .
O3 C23 H23 108.5 . .
O3 C23 C24 107.8(3) . .
C22 C23 H23 108.5 . .
C22 C23 C24 113.7(4) . .
C24 C23 H23 108.5 . .
O4 C24 C23 111.1(4) . .
O4 C24 C25 111.7(4) . .
O4 C24 C28 105.3(4) . .
C25 C24 C23 110.3(4) . .
C25 C24 C28 109.0(4) . .
C28 C24 C23 109.3(4) . .
C26 C25 C24 121.6(6) . .
C26 C25 C27 119.8(5) . .
C27 C25 C24 118.3(5) . .
C25 C26 H26A 120.0 . .
C25 C26 H26B 120.0 . .
H26A C26 H26B 120.0 . .
C25 C27 H27A 109.5 . .
C25 C27 H27B 109.5 . .
C25 C27 H27C 109.5 . .
H27A C27 H27B 109.5 . .
H27A C27 H27C 109.5 . .
H27B C27 H27C 109.5 . .
C24 C28 H28A 109.5 . .
C24 C28 H28B 109.5 . .
C24 C28 H28C 109.5 . .
H28A C28 H28B 109.5 . .
H28A C28 H28C 109.5 . .
H28B C28 H28C 109.5 . .
O5 C29 H29A 109.0 . .
O5 C29 H29B 109.0 . .
O5 C29 C30 113.0(4) . .
H29A C29 H29B 107.8 . .
C30 C29 H29A 109.0 . .
C30 C29 H29B 109.0 . .
C31 C30 C29 119.1(5) . .
C34 C30 C29 120.3(4) . .
C34 C30 C31 120.6(5) . .
C30 C31 H31 120.4 . .
C32 C31 C30 119.3(6) . .
C32 C31 H31 120.4 . .
C31 C32 H32 120.0 . .
C33 C32 C31 119.9(6) . .
C33 C32 H32 120.0 . .
C32 C33 H33 119.4 . .
C32 C33 C35 121.1(6) . .
C35 C33 H33 119.4 . .
C30 C34 C35 119.5(5) . .
C30 C34 C36 120.2(4) . .
C35 C34 C36 120.3(5) . .
C33 C35 C34 119.6(6) . .
C33 C35 H35 120.2 . .
C34 C35 H35 120.2 . .
C34 C36 H36A 109.4 . .
C34 C36 H36B 109.4 . .
C34 C36 C37 111.3(4) . .
H36A C36 H36B 108.0 . .
C37 C36 H36A 109.4 . .
C37 C36 H36B 109.4 . .
O5 C37 C36 109.0(4) . .
O5 C37 H37 108.2 . .
O5 C37 C38 107.4(3) . .
C36 C37 H37 108.2 . .
C36 C37 C38 115.8(4) . .
C38 C37 H37 108.2 . .
O6 C38 C37 111.0(4) . .
O6 C38 C39 111.9(4) . .
O6 C38 C42 104.5(4) . .
C37 C38 C42 109.5(4) . .
C39 C38 C37 111.4(4) . .
C39 C38 C42 108.3(4) . .
C40 C39 C38 121.1(5) . .
C40 C39 C41 120.8(5) . .
C41 C39 C38 117.9(5) . .
C39 C40 H40A 120.0 . .
C39 C40 H40B 120.0 . .
H40A C40 H40B 120.0 . .
C39 C41 H41A 109.5 . .
C39 C41 H41B 109.5 . .
C39 C41 H41C 109.5 . .
H41A C41 H41B 109.5 . .
H41A C41 H41C 109.5 . .
H41B C41 H41C 109.5 . .
C38 C42 H42A 109.5 . .
C38 C42 H42B 109.5 . .
C38 C42 H42C 109.5 . .
H42A C42 H42B 109.5 . .
H42A C42 H42C 109.5 . .
H42B C42 H42C 109.5 . .
O7 C43 H43A 108.9 . .
O7 C43 H43B 108.9 . .
O7 C43 C44 113.4(4) . .
H43A C43 H43B 107.7 . .
C44 C43 H43A 108.9 . .
C44 C43 H43B 108.9 . .
C45 C44 C43 120.1(5) . .
C45 C44 C49 120.2(5) . .
C49 C44 C43 119.7(4) . .
C44 C45 H45 119.7 . .
C44 C45 C46 120.6(6) . .
C46 C45 H45 119.7 . .
C45 C46 H46 120.4 . .
C47 C46 C45 119.1(6) . .
C47 C46 H46 120.4 . .
C46 C47 H47 119.4 . .
C46 C47 C48 121.1(6) . .
C48 C47 H47 119.4 . .
C47 C48 H48 119.5 . .
C47 C48 C49 121.0(6) . .
C49 C48 H48 119.5 . .
C44 C49 C48 117.9(5) . .
C44 C49 C50 119.5(4) . .
C48 C49 C50 122.6(5) . .
C49 C50 H50A 109.2 . .
C49 C50 H50B 109.2 . .
C49 C50 C51 112.3(4) . .
H50A C50 H50B 107.9 . .
C51 C50 H50A 109.2 . .
C51 C50 H50B 109.2 . .
O7 C51 C50 107.6(4) . .
O7 C51 H51 108.2 . .
O7 C51 C52 108.6(4) . .
C50 C51 H51 108.2 . .
C50 C51 C52 115.8(4) . .
C52 C51 H51 108.2 . .
O8 C52 C51 109.9(4) . .
O8 C52 C53 110.4(4) . .
O8 C52 C56 105.2(4) . .
C53 C52 C51 111.1(4) . .
C56 C52 C51 110.3(4) . .
C56 C52 C53 109.8(5) . .
C54 C53 C52 123.1(5) . .
C54 C53 C55 121.0(5) . .
C55 C53 C52 115.8(5) . .
C53 C54 H54A 120.0 . .
C53 C54 H54B 120.0 . .
H54A C54 H54B 120.0 . .
C53 C55 H55A 109.5 . .
C53 C55 H55B 109.5 . .
C53 C55 H55C 109.5 . .
H55A C55 H55B 109.5 . .
H55A C55 H55C 109.5 . .
H55B C55 H55C 109.5 . .
C52 C56 H56A 109.5 . .
C52 C56 H56B 109.5 . .
C52 C56 H56C 109.5 . .
H56A C56 H56B 109.5 . .
H56A C56 H56C 109.5 . .
H56B C56 H56C 109.5 . .

loop_
_geom_bond_atom_site_label_1
_geom_bond_atom_site_label_2
_geom_bond_distance
_geom_bond_site_symmetry_2
O1 C1 1.425(5) .
O1 C9 1.433(5) .
O2 H2 0.8200 .
O2 C10 1.446(5) .
O3 C15 1.414(6) .
O3 C23 1.431(4) .
O4 H4A 0.8200 .
O4 C24 1.419(6) .
O5 C29 1.435(5) .
O5 C37 1.427(4) .
O6 H6A 0.8200 .
O6 C38 1.441(6) .
O7 C43 1.405(5) .
O7 C51 1.432(6) .
O8 H8 0.8200 .
O8 C52 1.446(5) .
C1 H1A 0.9700 .
C1 H1B 0.9700 .
C1 C2 1.495(6) .
C2 C3 1.385(6) .
C2 C7 1.381(6) .
C3 H3 0.9300 .
C3 C4 1.377(6) .
C4 H4 0.9300 .
C4 C5 1.376(7) .
C5 H5 0.9300 .
C5 C6 1.379(7) .
C6 H6 0.9300 .
C6 C7 1.393(6) .
C7 C8 1.515(6) .
C8 H8A 0.9700 .
C8 H8B 0.9700 .
C8 C9 1.512(6) .
C9 H9 0.9800 .
C9 C10 1.550(6) .
C10 C11 1.509(6) .
C10 C14 1.517(6) .
C11 C12 1.527(6) .
C11 C13 1.302(7) .
C12 H12A 0.9600 .
C12 H12B 0.9600 .
C12 H12C 0.9600 .
C13 H13A 0.9300 .
C13 H13B 0.9300 .
C14 H14A 0.9600 .
C14 H14B 0.9600 .
C14 H14C 0.9600 .
C15 H15A 0.9700 .
C15 H15B 0.9700 .
C15 C16 1.486(6) .
C16 C17 1.402(6) .
C16 C21 1.380(6) .
C17 H17 0.9300 .
C17 C18 1.373(7) .
C18 H18 0.9300 .
C18 C19 1.379(8) .
C19 H19 0.9300 .
C19 C20 1.370(7) .
C20 H20 0.9300 .
C20 C21 1.399(6) .
C21 C22 1.511(6) .
C22 H22A 0.9700 .
C22 H22B 0.9700 .
C22 C23 1.517(7) .
C23 H23 0.9800 .
C23 C24 1.553(6) .
C24 C25 1.527(7) .
C24 C28 1.546(5) .
C25 C26 1.332(7) .
C25 C27 1.488(8) .
C26 H26A 0.9300 .
C26 H26B 0.9300 .
C27 H27A 0.9600 .
C27 H27B 0.9600 .
C27 H27C 0.9600 .
C28 H28A 0.9600 .
C28 H28B 0.9600 .
C28 H28C 0.9600 .
C29 H29A 0.9700 .
C29 H29B 0.9700 .
C29 C30 1.510(6) .
C30 C31 1.404(6) .
C30 C34 1.366(7) .
C31 H31 0.9300 .
C31 C32 1.386(7) .
C32 H32 0.9300 .
C32 C33 1.363(9) .
C33 H33 0.9300 .
C33 C35 1.382(7) .
C34 C35 1.396(6) .
C34 C36 1.500(6) .
C35 H35 0.9300 .
C36 H36A 0.9700 .
C36 H36B 0.9700 .
C36 C37 1.506(7) .
C37 H37 0.9800 .
C37 C38 1.543(6) .
C38 C39 1.518(7) .
C38 C42 1.549(5) .
C39 C40 1.329(6) .
C39 C41 1.498(7) .
C40 H40A 0.9300 .
C40 H40B 0.9300 .
C41 H41A 0.9600 .
C41 H41B 0.9600 .
C41 H41C 0.9600 .
C42 H42A 0.9600 .
C42 H42B 0.9600 .
C42 H42C 0.9600 .
C43 H43A 0.9700 .
C43 H43B 0.9700 .
C43 C44 1.516(6) .
C44 C45 1.384(7) .
C44 C49 1.396(6) .
C45 H45 0.9300 .
C45 C46 1.395(7) .
C46 H46 0.9300 .
C46 C47 1.359(8) .
C47 H47 0.9300 .
C47 C48 1.371(7) .
C48 H48 0.9300 .
C48 C49 1.400(7) .
C49 C50 1.497(7) .
C50 H50A 0.9700 .
C50 H50B 0.9700 .
C50 C51 1.520(6) .
C51 H51 0.9800 .
C51 C52 1.543(6) .
C52 C53 1.532(7) .
C52 C56 1.526(7) .
C53 C54 1.292(7) .
C53 C55 1.503(6) .
C54 H54A 0.9300 .
C54 H54B 0.9300 .
C55 H55A 0.9600 .
C55 H55B 0.9600 .
C55 H55C 0.9600 .
C56 H56A 0.9600 .
C56 H56B 0.9600 .
C56 H56C 0.9600 .

loop_
_geom_torsion_atom_site_label_1
_geom_torsion_atom_site_label_2
_geom_torsion_atom_site_label_3
_geom_torsion_atom_site_label_4
_geom_torsion
_geom_torsion_site_symmetry_1
_geom_torsion_site_symmetry_2
_geom_torsion_site_symmetry_3
_geom_torsion_site_symmetry_4
O1 C1 C2 C3 164.2(4) . . . .
O1 C1 C2 C7 -16.4(7) . . . .
O1 C9 C10 O2 78.2(5) . . . .
O1 C9 C10 C11 -43.9(5) . . . .
O1 C9 C10 C14 -167.3(4) . . . .
O2 C10 C11 C12 -175.3(4) . . . .
O2 C10 C11 C13 10.3(8) . . . .
O3 C15 C16 C17 165.3(5) . . . .
O3 C15 C16 C21 -17.6(7) . . . .
O3 C23 C24 O4 75.4(5) . . . .
O3 C23 C24 C25 -49.0(5) . . . .
O3 C23 C24 C28 -168.8(4) . . . .
O4 C24 C25 C26 12.8(7) . . . .
O4 C24 C25 C27 -172.9(4) . . . .
O5 C29 C30 C31 165.1(4) . . . .
O5 C29 C30 C34 -17.1(7) . . . .
O5 C37 C38 O6 76.9(5) . . . .
O5 C37 C38 C39 -48.5(5) . . . .
O5 C37 C38 C42 -168.2(4) . . . .
O6 C38 C39 C40 10.8(6) . . . .
O6 C38 C39 C41 -173.0(4) . . . .
O7 C43 C44 C45 164.8(5) . . . .
O7 C43 C44 C49 -15.0(7) . . . .
O7 C51 C52 O8 76.5(5) . . . .
O7 C51 C52 C53 -46.0(5) . . . .
O7 C51 C52 C56 -168.0(4) . . . .
O8 C52 C53 C54 8.6(8) . . . .
O8 C52 C53 C55 -175.1(5) . . . .
C1 O1 C9 C8 -69.3(4) . . . .
C1 O1 C9 C10 164.3(3) . . . .
C1 C2 C3 C4 -179.6(5) . . . .
C1 C2 C7 C6 -179.7(5) . . . .
C1 C2 C7 C8 -1.4(7) . . . .
C2 C3 C4 C5 -0.4(9) . . . .
C2 C7 C8 C9 -14.9(7) . . . .
C3 C2 C7 C6 -0.4(8) . . . .
C3 C2 C7 C8 177.9(5) . . . .
C3 C4 C5 C6 -0.9(9) . . . .
C4 C5 C6 C7 1.6(9) . . . .
C5 C6 C7 C2 -0.9(8) . . . .
C5 C6 C7 C8 -179.2(5) . . . .
C6 C7 C8 C9 163.4(5) . . . .
C7 C2 C3 C4 1.0(8) . . . .
C7 C8 C9 O1 48.9(5) . . . .
C7 C8 C9 C10 171.8(4) . . . .
C8 C9 C10 O2 -44.7(6) . . . .
C8 C9 C10 C11 -166.8(4) . . . .
C8 C9 C10 C14 69.8(5) . . . .
C9 O1 C1 C2 52.0(5) . . . .
C9 C10 C11 C12 -54.0(6) . . . .
C9 C10 C11 C13 131.6(6) . . . .
C14 C10 C11 C12 68.3(6) . . . .
C14 C10 C11 C13 -106.1(7) . . . .
C15 O3 C23 C22 -69.5(5) . . . .
C15 O3 C23 C24 166.3(4) . . . .
C15 C16 C17 C18 178.2(5) . . . .
C15 C16 C21 C20 -178.9(5) . . . .
C15 C16 C21 C22 3.1(7) . . . .
C16 C17 C18 C19 -0.5(9) . . . .
C16 C21 C22 C23 -20.1(7) . . . .
C17 C16 C21 C20 -1.6(8) . . . .
C17 C16 C21 C22 -179.7(5) . . . .
C17 C18 C19 C20 0.7(9) . . . .
C18 C19 C20 C21 -1.4(9) . . . .
C19 C20 C21 C16 1.9(9) . . . .
C19 C20 C21 C22 179.9(5) . . . .
C20 C21 C22 C23 161.9(5) . . . .
C21 C16 C17 C18 1.0(8) . . . .
C21 C22 C23 O3 52.1(5) . . . .
C21 C22 C23 C24 172.8(4) . . . .
C22 C23 C24 O4 -46.3(5) . . . .
C22 C23 C24 C25 -170.7(4) . . . .
C22 C23 C24 C28 69.4(5) . . . .
C23 O3 C15 C16 50.6(6) . . . .
C23 C24 C25 C26 136.8(5) . . . .
C23 C24 C25 C27 -48.8(6) . . . .
C28 C24 C25 C26 -103.2(6) . . . .
C28 C24 C25 C27 71.2(6) . . . .
C29 O5 C37 C36 -69.3(5) . . . .
C29 O5 C37 C38 164.5(4) . . . .
C29 C30 C31 C32 178.9(5) . . . .
C29 C30 C34 C35 -179.1(5) . . . .
C29 C30 C34 C36 2.3(8) . . . .
C30 C31 C32 C33 -1.5(9) . . . .
C30 C34 C35 C33 2.0(8) . . . .
C30 C34 C36 C37 -19.5(7) . . . .
C31 C30 C34 C35 -1.4(8) . . . .
C31 C30 C34 C36 -180.0(5) . . . .
C31 C32 C33 C35 2.3(10) . . . .
C32 C33 C35 C34 -2.5(10) . . . .
C34 C30 C31 C32 1.1(8) . . . .
C34 C36 C37 O5 52.0(6) . . . .
C34 C36 C37 C38 173.2(4) . . . .
C35 C34 C36 C37 162.0(5) . . . .
C36 C34 C35 C33 -179.4(5) . . . .
C36 C37 C38 O6 -45.1(5) . . . .
C36 C37 C38 C39 -170.5(4) . . . .
C36 C37 C38 C42 69.8(6) . . . .
C37 O5 C29 C30 50.7(5) . . . .
C37 C38 C39 C40 135.7(5) . . . .
C37 C38 C39 C41 -48.1(6) . . . .
C42 C38 C39 C40 -103.9(5) . . . .
C42 C38 C39 C41 72.3(5) . . . .
C43 O7 C51 C50 -69.3(5) . . . .
C43 O7 C51 C52 164.7(4) . . . .
C43 C44 C45 C46 179.3(5) . . . .
C43 C44 C49 C48 -179.5(5) . . . .
C43 C44 C49 C50 0.3(7) . . . .
C44 C45 C46 C47 1.7(9) . . . .
C44 C49 C50 C51 -18.7(7) . . . .
C45 C44 C49 C48 0.8(8) . . . .
C45 C44 C49 C50 -179.5(5) . . . .
C45 C46 C47 C48 -2.3(10) . . . .
C46 C47 C48 C49 2.2(10) . . . .
C47 C48 C49 C44 -1.4(8) . . . .
C47 C48 C49 C50 178.9(5) . . . .
C48 C49 C50 C51 161.0(5) . . . .
C49 C44 C45 C46 -1.0(8) . . . .
C49 C50 C51 O7 51.2(6) . . . .
C49 C50 C51 C52 172.9(4) . . . .
C50 C51 C52 O8 -44.7(6) . . . .
C50 C51 C52 C53 -167.1(5) . . . .
C50 C51 C52 C56 70.8(6) . . . .
C51 O7 C43 C44 50.5(6) . . . .
C51 C52 C53 C54 130.7(6) . . . .
C51 C52 C53 C55 -52.9(7) . . . .
C56 C52 C53 C54 -106.9(7) . . . .
C56 C52 C53 C55 69.4(6) . . . .
